data_7057846
loop_
_publ_author_name
'Malan, Frederick P.'
'Singleton, Eric'
'van Rooyen, Petrus H.'
'Conradie, Jeanet'
'Landman, Maril\'e'

_publ_section_title
;
 Base-free glucose dehydration catalysed by NHC-stabilised heterohalo
 cyclopentadienyl Cr(iii) complexes
;
_journal_issue 23
_journal_name_full 'New Journal of Chemistry'
_journal_page_first 19193
_journal_paper_doi 10.1039/C8NJ04804E
_journal_volume 42
_journal_year 2018
_chemical_formula_sum 'C17 H19 Br0.268 Cl1.733 Cr N2'
_chemical_formula_weight 385.82
_space_group_crystal_system orthorhombic
_space_group_IT_number 61
_space_group_name_Hall '-P 2ac 2ab'
_space_group_name_H-M_alt 'P b c a'
_symmetry_space_group_name_Hall '-P 2ac 2ab'
_symmetry_space_group_name_H-M 'P b c a'
_atom_sites_solution_hydrogens geom
_audit_creation_method SHELXL-2013
_audit_update_record
;
2018-03-22 deposited with the CCDC.
2018-10-23 downloaded from the CCDC.
;
_cell_angle_alpha 90
_cell_angle_beta 90
_cell_angle_gamma 90
_cell_formula_units_Z 8
_cell_length_a 7.8759(5)
_cell_length_b 16.9413(11)
_cell_length_c 25.1308(16)
_cell_measurement_reflns_used 9670
_cell_measurement_temperature 150(2)
_cell_measurement_theta_max 30.64
_cell_measurement_theta_min 2.40
_cell_volume 3353.2(4)
_computing_structure_refinement 'SHELXL-2013 (Sheldrick, 2013)'
_diffrn_ambient_temperature 150(2)
_diffrn_measured_fraction_theta_full 0.999
_diffrn_measured_fraction_theta_max 0.994
_diffrn_measurement_device_type 'Bruker APEX-II CCD'
_diffrn_measurement_method '\f and \w scans'
_diffrn_radiation_type MoK\a
_diffrn_radiation_wavelength 0.71073
_diffrn_reflns_av_R_equivalents 0.0786
_diffrn_reflns_av_unetI/netI 0.0255
_diffrn_reflns_Laue_measured_fraction_full 0.999
_diffrn_reflns_Laue_measured_fraction_max 0.994
_diffrn_reflns_limit_h_max 11
_diffrn_reflns_limit_h_min -11
_diffrn_reflns_limit_k_max 24
_diffrn_reflns_limit_k_min -24
_diffrn_reflns_limit_l_max 35
_diffrn_reflns_limit_l_min -35
_diffrn_reflns_number 162044
_diffrn_reflns_point_group_measured_fraction_full 0.999
_diffrn_reflns_point_group_measured_fraction_max 0.994
_diffrn_reflns_theta_full 25.242
_diffrn_reflns_theta_max 30.808
_diffrn_reflns_theta_min 2.404
_exptl_absorpt_coefficient_mu 1.581
_exptl_absorpt_correction_T_max 0.7461
_exptl_absorpt_correction_T_min 0.6147
_exptl_absorpt_correction_type multi-scan
_exptl_absorpt_process_details
;
SADABS-2014/5 (Bruker,2014/5) was used for absorption correction.
wR2(int) was 0.1291 before and 0.0720 after correction.
The Ratio of minimum to maximum transmission is 0.8239.
The \l/2 correction factor is Not present.
;
_exptl_crystal_colour blue
_exptl_crystal_density_diffrn 1.529
_exptl_crystal_description needle
_exptl_crystal_F_000 1581
_exptl_crystal_size_max 0.458
_exptl_crystal_size_mid 0.223
_exptl_crystal_size_min 0.076
_refine_diff_density_max 1.358
_refine_diff_density_min -0.767
_refine_diff_density_rms 0.100
_refine_ls_extinction_method none
_refine_ls_goodness_of_fit_ref 1.125
_refine_ls_hydrogen_treatment constr
_refine_ls_matrix_type full
_refine_ls_number_parameters 202
_refine_ls_number_reflns 5221
_refine_ls_number_restraints 325
_refine_ls_restrained_S_all 1.191
_refine_ls_R_factor_all 0.0802
_refine_ls_R_factor_gt 0.0607
_refine_ls_shift/su_max 0.005
_refine_ls_shift/su_mean 0.000
_refine_ls_structure_factor_coef Fsqd
_refine_ls_weighting_details 'w=1/[\s^2^(Fo^2^)+(0.0386P)^2^+10.3383P] where P=(Fo^2^+2Fc^2^)/3'
_refine_ls_weighting_scheme calc
_refine_ls_wR_factor_gt 0.1231
_refine_ls_wR_factor_ref 0.1322
_reflns_Friedel_coverage 0.000
_reflns_number_gt 4178
_reflns_number_total 5221
_reflns_threshold_expression 'I > 2\s(I)'
_cod_data_source_file c8nj04804e2.cif
_cod_data_source_block mo_FM301_0m_a
_cod_depositor_comments
;
The following automatic conversions were performed:

'_exptl_absorpt_correction_type' value 'Multi-scan' changed to
'multi-scan' according to
/home/data/users/saulius/crontab/automatic-downloads/rss-feeds/RSC/lib/dictionaries/cif_core.dic
dictionary named 'cif_core.dic' version 2.4.2 from 2011-04-26.

Automatic conversion script
Id: cif_fix_values 4973 2017-02-22 13:04:09Z antanas 

 Adding full bibliography for 7057841--7057846.cif.
;
_cod_database_code 7057846
_shelx_space_group_comment
;
The symmetry employed for this shelxl refinement is uniquely defined
by the following loop, which should always be used as a source of
symmetry information in preference to the above space-group names.
They are only intended as comments.
;
_shelx_estimated_absorpt_t_min 0.531
_shelx_estimated_absorpt_t_max 0.889
_shelxl_version_number 2013-3

loop_
_space_group_symop_operation_xyz
'x, y, z'
'-x+1/2, -y, z+1/2'
'-x, y+1/2, -z+1/2'
'x+1/2, -y+1/2, -z'
'-x, -y, -z'
'x-1/2, y, -z-1/2'
'x, -y-1/2, z-1/2'
'-x-1/2, y-1/2, z'

loop_
_atom_site_label
_atom_site_type_symbol
_atom_site_fract_x
_atom_site_fract_y
_atom_site_fract_z
_atom_site_U_iso_or_equiv
_atom_site_adp_type
_atom_site_occupancy
_atom_site_site_symmetry_order
_atom_site_calc_flag
_atom_site_refinement_flags_posn
_atom_site_refinement_flags_adp
_atom_site_refinement_flags_occupancy
Cr1 Cr 0.14598(5) 0.20476(2) 0.63065(2) 0.01537(12) Uani 1 1 d . U .
C1 C 0.1171(3) 0.30245(15) 0.57946(10) 0.0158(5) Uani 1 1 d . U .
Br1 Br 0.44068(8) 0.20579(4) 0.63546(4) 0.0364(3) Uani 0.122(3) 1 d . U P
Cl1 Cl 0.44068(8) 0.20579(4) 0.63546(4) 0.0364(3) Uani 0.878(3) 1 d . U P
Br2 Br 0.13277(9) 0.10516(3) 0.56586(3) 0.0279(2) Uani 0.145(3) 1 d . U P
C2 C 0.0349(4) 0.37751(17) 0.50947(12) 0.0238(6) Uani 1 1 d . U .
H2 H -0.0235 0.3940 0.4783 0.029 Uiso 1 1 calc R U .
Cl2 Cl 0.13277(9) 0.10516(3) 0.56586(3) 0.0279(2) Uani 0.855(3) 1 d . U P
N1 N 0.0089(3) 0.30841(13) 0.53754(9) 0.0179(4) Uani 1 1 d . U .
N2 N 0.2076(3) 0.37075(13) 0.57769(9) 0.0164(4) Uani 1 1 d . U .
C3 C 0.1590(4) 0.41667(17) 0.53482(11) 0.0236(6) Uani 1 1 d . U .
H00C H 0.2047 0.4665 0.5252 0.028 Uiso 1 1 calc R U .
C4 C -0.1256(4) 0.25260(18) 0.52410(12) 0.0256(6) Uani 1 1 d . U .
H00F H -0.0763 0.2001 0.5186 0.038 Uiso 1 1 calc R U .
H00G H -0.1827 0.2699 0.4915 0.038 Uiso 1 1 calc R U .
H00H H -0.2081 0.2503 0.5533 0.038 Uiso 1 1 calc R U .
C5 C 0.3358(3) 0.39694(16) 0.61591(10) 0.0177(5) Uani 1 1 d . U .
H00A H 0.3349 0.3613 0.6471 0.021 Uiso 1 1 calc R U .
H00B H 0.3072 0.4507 0.6284 0.021 Uiso 1 1 calc R U .
C6 C 0.5124(4) 0.39748(18) 0.59137(11) 0.0220(5) Uani 1 1 d . U .
H00D H 0.5434 0.3429 0.5812 0.026 Uiso 1 1 calc R U .
H00E H 0.5101 0.4297 0.5585 0.026 Uiso 1 1 calc R U .
C7 C 0.6473(4) 0.42984(16) 0.62829(11) 0.0194(5) Uani 1 1 d . U .
C8 C 0.7773(4) 0.4753(2) 0.60754(14) 0.0310(7) Uani 1 1 d . U .
H00I H 0.7797 0.4859 0.5704 0.037 Uiso 1 1 calc R U .
C9 C 0.9046(5) 0.5058(2) 0.63992(17) 0.0388(8) Uani 1 1 d . U .
H00M H 0.9937 0.5362 0.6248 0.047 Uiso 1 1 calc R U .
C10 C 0.9019(4) 0.4922(2) 0.69320(16) 0.0359(8) Uani 1 1 d . U .
H00L H 0.9882 0.5135 0.7153 0.043 Uiso 1 1 calc R U .
C11 C 0.7734(4) 0.4472(2) 0.71502(14) 0.0348(8) Uani 1 1 d . U .
H00K H 0.7712 0.4378 0.7523 0.042 Uiso 1 1 calc R U .
C12 C 0.6466(4) 0.4156(2) 0.68265(12) 0.0276(6) Uani 1 1 d . U .
H00J H 0.5594 0.3841 0.6979 0.033 Uiso 1 1 calc R U .
C13 C -0.0280(9) 0.2639(3) 0.6862(2) 0.0763(15) Uani 1 1 d . U .
H00P H -0.0656 0.3165 0.6803 0.092 Uiso 1 1 calc R U .
C14 C 0.1054(8) 0.2445(3) 0.71334(18) 0.0667(13) Uani 1 1 d . U .
H00Q H 0.1824 0.2805 0.7294 0.080 Uiso 1 1 calc R U .
C15 C 0.1182(6) 0.1646(3) 0.71527(15) 0.0524(10) Uani 1 1 d . U .
H00O H 0.2040 0.1360 0.7335 0.063 Uiso 1 1 calc R U .
C16 C -0.0107(6) 0.1324(2) 0.68707(15) 0.0481(10) Uani 1 1 d . U .
H00N H -0.0320 0.0778 0.6817 0.058 Uiso 1 1 calc R U .
C17 C -0.1079(5) 0.1966(4) 0.66701(17) 0.0690(14) Uani 1 1 d . U .
H00R H -0.2062 0.1940 0.6452 0.083 Uiso 1 1 calc R U .

loop_
_atom_site_aniso_label
_atom_site_aniso_U_11
_atom_site_aniso_U_22
_atom_site_aniso_U_33
_atom_site_aniso_U_23
_atom_site_aniso_U_13
_atom_site_aniso_U_12
Cr1 0.0160(2) 0.01308(19) 0.0171(2) 0.00155(15) -0.00020(16) 0.00043(15)
C1 0.0153(11) 0.0162(11) 0.0159(11) -0.0012(9) -0.0002(9) 0.0022(9)
Br1 0.0186(3) 0.0246(3) 0.0660(6) 0.0075(3) -0.0068(3) 0.0020(2)
Cl1 0.0186(3) 0.0246(3) 0.0660(6) 0.0075(3) -0.0068(3) 0.0020(2)
Br2 0.0392(4) 0.0151(3) 0.0293(3) -0.0028(2) 0.0101(3) 0.0008(2)
C2 0.0306(15) 0.0188(12) 0.0219(13) 0.0045(10) -0.0076(11) 0.0024(11)
Cl2 0.0392(4) 0.0151(3) 0.0293(3) -0.0028(2) 0.0101(3) 0.0008(2)
N1 0.0191(10) 0.0150(10) 0.0196(10) -0.0013(8) -0.0048(9) 0.0008(8)
N2 0.0186(10) 0.0130(9) 0.0178(10) -0.0006(8) -0.0030(8) 0.0003(8)
C3 0.0305(15) 0.0176(12) 0.0227(13) 0.0054(10) -0.0040(11) -0.0003(11)
C4 0.0229(14) 0.0255(13) 0.0286(15) -0.0026(11) -0.0113(12) -0.0032(11)
C5 0.0200(12) 0.0158(11) 0.0172(11) -0.0033(9) -0.0029(9) -0.0030(10)
C6 0.0210(13) 0.0255(13) 0.0196(12) -0.0026(11) 0.0013(10) -0.0055(11)
C7 0.0176(11) 0.0170(11) 0.0235(12) -0.0045(10) 0.0006(10) 0.0008(10)
C8 0.0262(15) 0.0331(16) 0.0336(16) 0.0011(13) 0.0015(13) -0.0089(13)
C9 0.0270(16) 0.0310(17) 0.058(2) -0.0027(15) -0.0030(15) -0.0110(14)
C10 0.0240(15) 0.0340(17) 0.0497(19) -0.0189(15) -0.0123(14) 0.0046(13)
C11 0.0288(16) 0.046(2) 0.0295(16) -0.0077(14) -0.0098(13) 0.0080(14)
C12 0.0226(13) 0.0346(16) 0.0257(14) -0.0004(12) -0.0024(12) -0.0012(12)
C13 0.104(4) 0.059(3) 0.066(3) 0.017(2) 0.062(2) 0.034(2)
C14 0.102(3) 0.063(3) 0.035(2) -0.0178(19) 0.027(2) -0.034(2)
C15 0.051(2) 0.080(3) 0.0267(17) 0.0221(18) 0.0022(16) -0.003(2)
C16 0.070(3) 0.0386(18) 0.0353(18) -0.0067(14) 0.0296(17) -0.0240(17)
C17 0.0250(17) 0.155(4) 0.0274(18) 0.017(2) 0.0109(14) 0.004(2)

loop_
_atom_type_symbol
_atom_type_description
_atom_type_scat_dispersion_real
_atom_type_scat_dispersion_imag
_atom_type_scat_source
C C 0.0033 0.0016 'International Tables Vol C Tables 4.2.6.8 and 6.1.1.4'
H H 0.0000 0.0000 'International Tables Vol C Tables 4.2.6.8 and 6.1.1.4'
N N 0.0061 0.0033 'International Tables Vol C Tables 4.2.6.8 and 6.1.1.4'
Cl Cl 0.1484 0.1585 'International Tables Vol C Tables 4.2.6.8 and 6.1.1.4'
Cr Cr 0.3209 0.6236 'International Tables Vol C Tables 4.2.6.8 and 6.1.1.4'
Br Br -0.2901 2.4595 'International Tables Vol C Tables 4.2.6.8 and 6.1.1.4'

loop_
_geom_angle_atom_site_label_1
_geom_angle_atom_site_label_2
_geom_angle_atom_site_label_3
_geom_angle
C1 Cr1 C13 87.84(15)
C1 Cr1 C17 101.79(17)
C13 Cr1 C17 36.8(2)
C1 Cr1 C14 108.64(17)
C13 Cr1 C14 34.2(2)
C17 Cr1 C14 59.8(2)
C1 Cr1 C15 143.68(15)
C13 Cr1 C15 58.4(2)
C17 Cr1 C15 59.96(17)
C14 Cr1 C15 35.49(19)
C1 Cr1 C16 139.02(15)
C13 Cr1 C16 60.32(18)
C17 Cr1 C16 37.30(19)
C14 Cr1 C16 59.47(16)
C15 Cr1 C16 35.10(16)
C1 Cr1 Br1 97.68(7)
C13 Cr1 Br1 125.9(2)
C17 Cr1 Br1 152.29(12)
C14 Cr1 Br1 95.35(17)
C15 Cr1 Br1 92.88(12)
C16 Cr1 Br1 121.35(14)
C1 Cr1 Br2 97.83(7)
C13 Cr1 Br2 137.8(2)
C17 Cr1 Br2 101.69(17)
C14 Cr1 Br2 149.96(13)
C15 Cr1 Br2 115.81(14)
C16 Cr1 Br2 91.22(10)
Br1 Cr1 Br2 94.92(3)
N1 C1 N2 103.9(2)
N1 C1 Cr1 126.81(19)
N2 C1 Cr1 129.13(19)
C3 C2 N1 106.5(2)
C3 C2 H2 126.7
N1 C2 H2 126.7
C1 N1 C2 111.5(2)
C1 N1 C4 125.9(2)
C2 N1 C4 122.6(2)
C1 N2 C3 111.0(2)
C1 N2 C5 126.8(2)
C3 N2 C5 122.2(2)
C2 C3 N2 107.1(2)
C2 C3 H00C 126.5
N2 C3 H00C 126.5
N1 C4 H00F 109.5
N1 C4 H00G 109.5
H00F C4 H00G 109.5
N1 C4 H00H 109.5
H00F C4 H00H 109.5
H00G C4 H00H 109.5
N2 C5 C6 111.5(2)
N2 C5 H00A 109.3
C6 C5 H00A 109.3
N2 C5 H00B 109.3
C6 C5 H00B 109.3
H00A C5 H00B 108.0
C7 C6 C5 113.3(2)
C7 C6 H00D 108.9
C5 C6 H00D 108.9
C7 C6 H00E 108.9
C5 C6 H00E 108.9
H00D C6 H00E 107.7
C8 C7 C12 118.1(3)
C8 C7 C6 119.3(3)
C12 C7 C6 122.5(3)
C7 C8 C9 121.3(3)
C7 C8 H00I 119.3
C9 C8 H00I 119.3
C10 C9 C8 120.2(3)
C10 C9 H00M 119.9
C8 C9 H00M 119.9
C9 C10 C11 119.8(3)
C9 C10 H00L 120.1
C11 C10 H00L 120.1
C10 C11 C12 120.4(3)
C10 C11 H00K 119.8
C12 C11 H00K 119.8
C7 C12 C11 120.3(3)
C7 C12 H00J 119.9
C11 C12 H00J 119.9
C14 C13 C17 110.0(5)
C14 C13 Cr1 73.3(3)
C17 C13 Cr1 71.8(3)
C14 C13 H00P 125.0
C17 C13 H00P 125.0
Cr1 C13 H00P 121.5
C13 C14 C15 109.4(5)
C13 C14 Cr1 72.5(3)
C15 C14 Cr1 73.7(3)
C13 C14 H00Q 125.3
C15 C14 H00Q 125.3
Cr1 C14 H00Q 120.2
C16 C15 C14 109.1(5)
C16 C15 Cr1 72.5(2)
C14 C15 Cr1 70.8(2)
C16 C15 H00O 125.4
C14 C15 H00O 125.4
Cr1 C15 H00O 122.9
C15 C16 C17 106.3(4)
C15 C16 Cr1 72.4(2)
C17 C16 Cr1 69.8(2)
C15 C16 H00N 126.8
C17 C16 H00N 126.8
Cr1 C16 H00N 122.7
C13 C17 C16 105.1(4)
C13 C17 Cr1 71.4(3)
C16 C17 Cr1 72.9(2)
C13 C17 H00R 127.4
C16 C17 H00R 127.4
Cr1 C17 H00R 120.2

loop_
_geom_bond_atom_site_label_1
_geom_bond_atom_site_label_2
_geom_bond_distance
Cr1 C1 2.108(3)
Cr1 C13 2.198(4)
Cr1 C17 2.202(4)
Cr1 C14 2.207(4)
Cr1 C15 2.243(4)
Cr1 C16 2.244(3)
Cr1 Br1 2.3242(8)
Cr1 Br2 2.3471(7)
C1 N1 1.358(3)
C1 N2 1.360(3)
C2 C3 1.342(4)
C2 N1 1.382(3)
C2 H2 0.9500
N1 C4 1.460(4)
N2 C3 1.383(3)
N2 C5 1.462(3)
C3 H00C 0.9500
C4 H00F 0.9800
C4 H00G 0.9800
C4 H00H 0.9800
C5 C6 1.522(4)
C5 H00A 0.9900
C5 H00B 0.9900
C6 C7 1.513(4)
C6 H00D 0.9900
C6 H00E 0.9900
C7 C8 1.383(4)
C7 C12 1.387(4)
C8 C9 1.391(5)
C8 H00I 0.9500
C9 C10 1.359(6)
C9 H00M 0.9500
C10 C11 1.380(5)
C10 H00L 0.9500
C11 C12 1.395(4)
C11 H00K 0.9500
C12 H00J 0.9500
C13 C14 1.296(8)
C13 C17 1.388(8)
C13 H00P 0.9500
C14 C15 1.357(7)
C14 H00Q 0.9500
C15 C16 1.353(6)
C15 H00O 0.9500
C16 C17 1.422(7)
C16 H00N 0.9500
C17 H00R 0.9500

loop_
_geom_torsion_atom_site_label_1
_geom_torsion_atom_site_label_2
_geom_torsion_atom_site_label_3
_geom_torsion_atom_site_label_4
_geom_torsion
N2 C1 N1 C2 1.8(3)
Cr1 C1 N1 C2 -174.0(2)
N2 C1 N1 C4 -175.0(3)
Cr1 C1 N1 C4 9.2(4)
C3 C2 N1 C1 -1.4(3)
C3 C2 N1 C4 175.5(3)
N1 C1 N2 C3 -1.5(3)
Cr1 C1 N2 C3 174.2(2)
N1 C1 N2 C5 176.2(2)
Cr1 C1 N2 C5 -8.2(4)
N1 C2 C3 N2 0.4(3)
C1 N2 C3 C2 0.7(3)
C5 N2 C3 C2 -177.1(3)
C1 N2 C5 C6 111.9(3)
C3 N2 C5 C6 -70.7(3)
N2 C5 C6 C7 175.8(2)
C5 C6 C7 C8 -143.0(3)
C5 C6 C7 C12 37.3(4)
C12 C7 C8 C9 0.3(5)
C6 C7 C8 C9 -179.5(3)
C7 C8 C9 C10 -0.9(6)
C8 C9 C10 C11 0.7(6)
C9 C10 C11 C12 0.2(5)
C8 C7 C12 C11 0.6(5)
C6 C7 C12 C11 -179.6(3)
C10 C11 C12 C7 -0.9(5)
C17 C13 C14 C15 -2.1(5)
Cr1 C13 C14 C15 -65.0(3)
C17 C13 C14 Cr1 62.9(3)
C13 C14 C15 C16 1.5(5)
Cr1 C14 C15 C16 -62.7(3)
C13 C14 C15 Cr1 64.2(3)
C14 C15 C16 C17 -0.2(5)
Cr1 C15 C16 C17 -61.9(3)
C14 C15 C16 Cr1 61.7(3)
C14 C13 C17 C16 1.9(5)
Cr1 C13 C17 C16 65.7(3)
C14 C13 C17 Cr1 -63.8(3)
C15 C16 C17 C13 -0.9(4)
Cr1 C16 C17 C13 -64.6(3)
C15 C16 C17 Cr1 63.7(3)
